data_4311406
loop_
_publ_author_name
'Michael T. Gamer'
'Peter W. Roesky'

_publ_contact_author
;
      Prof. Dr. Peter Roesky
      Freie Universit\"at Berlin
      Fabeckstr. 34-36
      14195 Berlin
      Bundesrepublik Deutschland
;
_publ_contact_author_email roesky@chemie.fu-berlin.de
_publ_contact_author_fax +49/(0)3083852440
_publ_contact_author_phone +49/(0)3083854004
_publ_section_title
;
 Ytterbium and Samarium Bis(diphosphanylamides): Syntheses and Structures
 of Lanthanide Complexes Having Two {(Ph2P)2N}-Ligands in the Coordination
 Sphere
;
_journal_name_full 'Inorganic Chemistry'
_journal_page_first 4903
_journal_page_last 4906
_journal_paper_doi 10.1021/ic049437o
_journal_volume 43
_journal_year 2004
_chemical_formula_sum 'C58 H55 N2 P4 Yb'
_chemical_formula_weight 1076.96
_chemical_name_systematic
; 
 ? 
;
_space_group_IT_number 14
_symmetry_cell_setting monoclinic
_symmetry_space_group_name_Hall '-P 2ybc'
_symmetry_space_group_name_H-M 'P 1 21/c 1'
_atom_sites_solution_hydrogens geom
_atom_sites_solution_primary direct
_atom_sites_solution_secondary difmap
_audit_creation_method SHELXL-97
_cell_angle_alpha 90.00
_cell_angle_beta 93.33(3)
_cell_angle_gamma 90.00
_cell_formula_units_Z 4
_cell_length_a 10.916(2)
_cell_length_b 21.288(4)
_cell_length_c 21.608(4)
_cell_measurement_temperature 173(2)
_cell_volume 5012.8(16)
_computing_molecular_graphics 'Diamond 2.1e'
_computing_structure_refinement 'SHELXL-97 (Sheldrick, 1997)'
_computing_structure_solution 'SHELXS-97 (Sheldrick, 1990)'
_diffrn_ambient_temperature 173(2)
_diffrn_measured_fraction_theta_full 0.914
_diffrn_measured_fraction_theta_max 0.914
_diffrn_measurement_device_type 'STOE IPDS'
_diffrn_measurement_method 'area detector'
_diffrn_radiation_monochromator graphite
_diffrn_radiation_source 'fine-focus sealed tube'
_diffrn_radiation_type MoK\a
_diffrn_radiation_wavelength 0.71073
_diffrn_reflns_av_R_equivalents 0.0510
_diffrn_reflns_av_sigmaI/netI 0.0310
_diffrn_reflns_limit_h_max 13
_diffrn_reflns_limit_h_min -13
_diffrn_reflns_limit_k_max 27
_diffrn_reflns_limit_k_min -27
_diffrn_reflns_limit_l_max 25
_diffrn_reflns_limit_l_min -27
_diffrn_reflns_number 36499
_diffrn_reflns_theta_full 26.99
_diffrn_reflns_theta_max 26.99
_diffrn_reflns_theta_min 1.87
_exptl_absorpt_coefficient_mu 2.033
_exptl_absorpt_correction_type none
_exptl_crystal_colour yellow
_exptl_crystal_density_diffrn 1.427
_exptl_crystal_density_method 'not measured'
_exptl_crystal_description blocks
_exptl_crystal_F_000 2188
_exptl_crystal_size_max .15
_exptl_crystal_size_mid .12
_exptl_crystal_size_min .09
_refine_diff_density_max 0.680
_refine_diff_density_min -0.935
_refine_diff_density_rms 0.095
_refine_ls_extinction_method none
_refine_ls_goodness_of_fit_ref 1.175
_refine_ls_hydrogen_treatment mixed
_refine_ls_matrix_type full
_refine_ls_number_parameters 591
_refine_ls_number_reflns 9994
_refine_ls_number_restraints 0
_refine_ls_restrained_S_all 1.175
_refine_ls_R_factor_all 0.0260
_refine_ls_R_factor_gt 0.0226
_refine_ls_shift/su_max 0.005
_refine_ls_shift/su_mean 0.000
_refine_ls_structure_factor_coef Fsqd
_refine_ls_weighting_details 'calc w=1/[\s^2^(Fo^2^)+(0.0319P)^2^+4.3748P] where P=(Fo^2^+2Fc^2^)/3'
_refine_ls_weighting_scheme calc
_refine_ls_wR_factor_gt 0.0647
_refine_ls_wR_factor_ref 0.0708
_reflns_number_gt 9262
_reflns_number_total 9994
_reflns_threshold_expression >2sigma(I)
_cod_data_source_file ic049437osi20040430_090814.cif
_cod_data_source_block 2
_cod_depositor_comments
;

2020-10-30
Z value and formula fixed to values more according to usual
chemical conventions.                 miguel
;
_cod_original_formula_sum 'C116 H110 N4 P8 Yb2'
_cod_original_formula_weight 2153.92
_cod_original_formula_units_Z 2
_cod_original_cell_volume 5012.5(17)
_cod_database_code 4311406

loop_
_symmetry_equiv_pos_as_xyz
'x, y, z'
'-x, y+1/2, -z+1/2'
'-x, -y, -z'
'x, -y-1/2, z-1/2'

loop_
_atom_site_label
_atom_site_type_symbol
_atom_site_fract_x
_atom_site_fract_y
_atom_site_fract_z
_atom_site_U_iso_or_equiv
_atom_site_adp_type
_atom_site_occupancy
_atom_site_symmetry_multiplicity
_atom_site_calc_flag
_atom_site_refinement_flags
_atom_site_disorder_assembly
_atom_site_disorder_group
C1 C 0.0027(2) 0.71892(11) 0.60949(11) 0.0161(5) Uani 1 1 d . . .
C2 C -0.1198(2) 0.70063(12) 0.59815(12) 0.0190(5) Uani 1 1 d . . .
H2A H -0.1781 0.7302 0.5817 0.023 Uiso 1 1 calc R . .
C3 C -0.1572(2) 0.63974(12) 0.61064(13) 0.0208(5) Uani 1 1 d . . .
H3A H -0.2404 0.6276 0.6023 0.025 Uiso 1 1 calc R . .
C4 C -0.0712(3) 0.59629(12) 0.63561(13) 0.0222(5) Uani 1 1 d . . .
H4A H -0.0963 0.5549 0.6455 0.027 Uiso 1 1 calc R . .
C5 C 0.0503(3) 0.61381(12) 0.64582(13) 0.0225(5) Uani 1 1 d . . .
H5A H 0.1088 0.5842 0.6621 0.027 Uiso 1 1 calc R . .
C6 C 0.0874(3) 0.67465(11) 0.63232(13) 0.0181(5) Uani 1 1 d . . .
H6A H 0.1713 0.6860 0.6388 0.022 Uiso 1 1 calc R . .
C7 C -0.0684(2) 0.84349(11) 0.62593(12) 0.0155(5) Uani 1 1 d . . .
C8 C -0.1364(2) 0.88763(12) 0.59093(13) 0.0199(5) Uani 1 1 d . . .
H8A H -0.1207 0.8937 0.5486 0.024 Uiso 1 1 calc R . .
C9 C -0.2274(2) 0.92300(12) 0.61746(15) 0.0240(6) Uani 1 1 d . . .
H9A H -0.2742 0.9526 0.5931 0.029 Uiso 1 1 calc R . .
C10 C -0.2492(3) 0.91476(13) 0.67987(15) 0.0263(6) Uani 1 1 d . . .
H10A H -0.3101 0.9393 0.6983 0.032 Uiso 1 1 calc R . .
C11 C -0.1823(3) 0.87087(13) 0.71492(13) 0.0236(6) Uani 1 1 d . . .
H11A H -0.1975 0.8653 0.7574 0.028 Uiso 1 1 calc R . .
C12 C -0.0930(2) 0.83487(12) 0.68838(12) 0.0182(5) Uani 1 1 d . . .
H12A H -0.0484 0.8043 0.7126 0.022 Uiso 1 1 calc R . .
C13 C 0.2665(2) 0.88515(11) 0.72181(12) 0.0181(5) Uani 1 1 d . . .
C14 C 0.1841(3) 0.93379(12) 0.70570(13) 0.0215(5) Uani 1 1 d . . .
H14A H 0.1151 0.9259 0.6780 0.026 Uiso 1 1 calc R . .
C15 C 0.2034(3) 0.99376(13) 0.73030(15) 0.0303(7) Uani 1 1 d . . .
H15A H 0.1478 1.0267 0.7189 0.036 Uiso 1 1 calc R . .
C16 C 0.3025(3) 1.00560(14) 0.77109(16) 0.0338(7) Uani 1 1 d . . .
H16A H 0.3155 1.0467 0.7873 0.041 Uiso 1 1 calc R . .
C17 C 0.3833(3) 0.95745(15) 0.78844(16) 0.0346(7) Uani 1 1 d . . .
H17A H 0.4507 0.9653 0.8172 0.041 Uiso 1 1 calc R . .
C18 C 0.3649(3) 0.89746(13) 0.76332(14) 0.0270(6) Uani 1 1 d . . .
H18A H 0.4207 0.8647 0.7749 0.032 Uiso 1 1 calc R . .
C19 C 0.3801(2) 0.76926(11) 0.69625(12) 0.0162(5) Uani 1 1 d . . .
C20 C 0.4734(2) 0.79188(12) 0.66037(13) 0.0209(5) Uani 1 1 d . . .
H20A H 0.4588 0.8278 0.6349 0.025 Uiso 1 1 calc R . .
C21 C 0.5872(3) 0.76228(14) 0.66162(14) 0.0244(6) Uani 1 1 d . . .
H21A H 0.6498 0.7780 0.6371 0.029 Uiso 1 1 calc R . .
C22 C 0.6091(3) 0.70992(15) 0.69854(14) 0.0284(6) Uani 1 1 d . . .
H22A H 0.6869 0.6898 0.6997 0.034 Uiso 1 1 calc R . .
C23 C 0.5167(3) 0.68682(15) 0.73403(14) 0.0286(6) Uani 1 1 d . . .
H23A H 0.5314 0.6506 0.7591 0.034 Uiso 1 1 calc R . .
C24 C 0.4030(3) 0.71635(13) 0.73303(12) 0.0211(5) Uani 1 1 d . . .
H24A H 0.3406 0.7004 0.7576 0.025 Uiso 1 1 calc R . .
C25 C 0.3633(2) 0.63694(11) 0.52264(12) 0.0168(5) Uani 1 1 d . . .
C26 C 0.3482(3) 0.58590(12) 0.48183(14) 0.0230(5) Uani 1 1 d . . .
H26A H 0.3382 0.5928 0.4384 0.028 Uiso 1 1 calc R . .
C27 C 0.3478(3) 0.52517(13) 0.50529(16) 0.0297(6) Uani 1 1 d . . .
H27A H 0.3359 0.4906 0.4778 0.036 Uiso 1 1 calc R . .
C28 C 0.3648(3) 0.51464(13) 0.56871(17) 0.0323(7) Uani 1 1 d . . .
H28A H 0.3655 0.4730 0.5844 0.039 Uiso 1 1 calc R . .
C29 C 0.3809(3) 0.56512(14) 0.60899(15) 0.0305(7) Uani 1 1 d . . .
H29A H 0.3923 0.5580 0.6523 0.037 Uiso 1 1 calc R . .
C30 C 0.3804(3) 0.62616(13) 0.58588(14) 0.0229(5) Uani 1 1 d . . .
H30A H 0.3917 0.6606 0.6136 0.027 Uiso 1 1 calc R . .
C31 C 0.5053(2) 0.70599(11) 0.44639(12) 0.0168(5) Uani 1 1 d . . .
C32 C 0.6143(3) 0.68765(13) 0.47932(13) 0.0229(5) Uani 1 1 d . . .
H32A H 0.6156 0.6836 0.5231 0.027 Uiso 1 1 calc R . .
C33 C 0.7200(3) 0.67533(13) 0.44894(15) 0.0249(6) Uani 1 1 d . . .
H33A H 0.7927 0.6627 0.4719 0.030 Uiso 1 1 calc R . .
C34 C 0.7194(3) 0.68149(13) 0.38490(14) 0.0231(6) Uani 1 1 d . . .
H34A H 0.7915 0.6726 0.3639 0.028 Uiso 1 1 calc R . .
C35 C 0.6143(3) 0.70047(14) 0.35214(13) 0.0242(6) Uani 1 1 d . . .
H35A H 0.6144 0.7052 0.3084 0.029 Uiso 1 1 calc R . .
C36 C 0.5066(2) 0.71289(12) 0.38253(13) 0.0208(5) Uani 1 1 d . . .
H36A H 0.4345 0.7260 0.3594 0.025 Uiso 1 1 calc R . .
C37 C 0.0930(2) 0.64745(11) 0.40107(12) 0.0153(5) Uani 1 1 d . . .
C38 C 0.0614(2) 0.62922(11) 0.45985(12) 0.0168(5) Uani 1 1 d . . .
H38A H 0.0910 0.6523 0.4953 0.020 Uiso 1 1 calc R . .
C39 C -0.0141(2) 0.57692(12) 0.46673(13) 0.0199(5) Uani 1 1 d . . .
H39A H -0.0350 0.5643 0.5070 0.024 Uiso 1 1 calc R . .
C40 C -0.0585(3) 0.54335(12) 0.41532(14) 0.0226(6) Uani 1 1 d . . .
H40A H -0.1105 0.5081 0.4203 0.027 Uiso 1 1 calc R . .
C41 C -0.0271(3) 0.56108(12) 0.35654(13) 0.0215(5) Uani 1 1 d . . .
H41A H -0.0577 0.5382 0.3212 0.026 Uiso 1 1 calc R . .
C42 C 0.0497(2) 0.61273(11) 0.34950(12) 0.0169(5) Uani 1 1 d . . .
H42A H 0.0727 0.6243 0.3093 0.020 Uiso 1 1 calc R . .
C43 C 0.0526(2) 0.76989(11) 0.37104(12) 0.0150(5) Uani 1 1 d . . .
C44 C 0.0294(2) 0.79486(12) 0.31225(12) 0.0194(5) Uani 1 1 d . . .
H44A H 0.0853 0.7872 0.2810 0.023 Uiso 1 1 calc R . .
C45 C -0.0754(3) 0.83132(12) 0.29838(14) 0.0236(6) Uani 1 1 d . . .
H45A H -0.0912 0.8477 0.2578 0.028 Uiso 1 1 calc R . .
C46 C -0.1564(3) 0.84350(13) 0.34437(14) 0.0237(5) Uani 1 1 d . . .
H46A H -0.2269 0.8688 0.3354 0.028 Uiso 1 1 calc R . .
C47 C -0.1341(3) 0.81876(12) 0.40323(14) 0.0223(6) Uani 1 1 d . . .
H47A H -0.1895 0.8271 0.4346 0.027 Uiso 1 1 calc R . .
C48 C -0.0311(2) 0.78183(11) 0.41655(12) 0.0184(5) Uani 1 1 d . . .
H48A H -0.0171 0.7645 0.4568 0.022 Uiso 1 1 calc R . .
C49 C 0.4266(2) 0.89834(11) 0.48521(12) 0.0175(5) Uani 1 1 d . . .
C50 C 0.3728(2) 0.93143(11) 0.53450(12) 0.0161(5) Uani 1 1 d . . .
C51 C 0.2503(2) 0.94633(11) 0.51385(12) 0.0164(5) Uani 1 1 d . . .
C52 C 0.2291(2) 0.92323(11) 0.45265(12) 0.0176(5) Uani 1 1 d . . .
C53 C 0.3387(2) 0.89448(11) 0.43448(12) 0.0164(5) Uani 1 1 d . . .
C54 C 0.5593(2) 0.87768(12) 0.48525(13) 0.0220(5) Uani 1 1 d . . .
H54A H 0.5663 0.8422 0.4567 0.033 Uiso 1 1 calc R . .
H54B H 0.5877 0.8648 0.5272 0.033 Uiso 1 1 calc R . .
H54C H 0.6097 0.9126 0.4718 0.033 Uiso 1 1 calc R . .
C55 C 0.4392(2) 0.95470(12) 0.59265(13) 0.0204(5) Uani 1 1 d . . .
H55A H 0.4763 0.9956 0.5848 0.031 Uiso 1 1 calc R . .
H55B H 0.5036 0.9247 0.6059 0.031 Uiso 1 1 calc R . .
H55C H 0.3812 0.9590 0.6253 0.031 Uiso 1 1 calc R . .
C56 C 0.1609(2) 0.98547(11) 0.54750(12) 0.0194(5) Uani 1 1 d . . .
H56A H 0.1933 0.9928 0.5901 0.029 Uiso 1 1 calc R . .
H56B H 0.0822 0.9633 0.5481 0.029 Uiso 1 1 calc R . .
H56C H 0.1487 1.0258 0.5262 0.029 Uiso 1 1 calc R . .
C57 C 0.1118(3) 0.93117(12) 0.41221(13) 0.0207(5) Uani 1 1 d . . .
H57A H 0.0428 0.9134 0.4334 0.031 Uiso 1 1 calc R . .
H57B H 0.1198 0.9093 0.3727 0.031 Uiso 1 1 calc R . .
H57C H 0.0970 0.9759 0.4044 0.031 Uiso 1 1 calc R . .
C58 C 0.3599(3) 0.86969(13) 0.37072(12) 0.0238(6) Uani 1 1 d . . .
H58A H 0.3748 0.9049 0.3429 0.036 Uiso 1 1 calc R . .
H58B H 0.2874 0.8463 0.3549 0.036 Uiso 1 1 calc R . .
H58C H 0.4314 0.8418 0.3729 0.036 Uiso 1 1 calc R . .
N1 N 0.19054(19) 0.81325(9) 0.61787(10) 0.0145(4) Uani 1 1 d . . .
N2 N 0.24545(19) 0.74201(9) 0.45609(10) 0.0143(4) Uani 1 1 d . . .
P1 P 0.04887(6) 0.79828(3) 0.58810(3) 0.01374(12) Uani 1 1 d . . .
P2 P 0.22698(6) 0.80494(3) 0.69615(3) 0.01350(12) Uani 1 1 d . . .
P3 P 0.37371(6) 0.71785(3) 0.49415(3) 0.01332(12) Uani 1 1 d . . .
P4 P 0.18577(6) 0.71700(3) 0.38476(3) 0.01350(12) Uani 1 1 d . . .
Yb Yb 0.252521(9) 0.824952(4) 0.520828(4) 0.01204(4) Uani 1 1 d . . .

loop_
_atom_site_aniso_label
_atom_site_aniso_U_11
_atom_site_aniso_U_22
_atom_site_aniso_U_33
_atom_site_aniso_U_23
_atom_site_aniso_U_13
_atom_site_aniso_U_12
C1 0.0191(12) 0.0145(10) 0.0153(11) -0.0018(9) 0.0053(10) -0.0002(9)
C2 0.0171(12) 0.0180(12) 0.0219(12) -0.0020(9) 0.0007(11) 0.0004(9)
C3 0.0187(12) 0.0211(12) 0.0227(13) -0.0042(10) 0.0009(11) -0.0040(9)
C4 0.0284(14) 0.0150(11) 0.0234(13) -0.0026(9) 0.0032(12) -0.0022(10)
C5 0.0276(14) 0.0164(12) 0.0232(13) -0.0012(10) -0.0020(12) 0.0030(10)
C6 0.0165(12) 0.0179(12) 0.0193(12) -0.0030(9) -0.0027(11) -0.0003(9)
C7 0.0138(11) 0.0142(10) 0.0184(12) -0.0008(9) 0.0001(10) -0.0009(9)
C8 0.0184(12) 0.0175(11) 0.0239(13) 0.0043(10) 0.0014(11) -0.0007(9)
C9 0.0164(12) 0.0159(11) 0.0394(16) 0.0030(11) -0.0003(12) 0.0014(9)
C10 0.0188(13) 0.0194(12) 0.0409(17) -0.0085(11) 0.0051(13) 0.0010(10)
C11 0.0215(13) 0.0293(13) 0.0202(13) -0.0062(10) 0.0042(11) -0.0015(10)
C12 0.0169(12) 0.0208(11) 0.0164(12) 0.0009(9) -0.0027(10) 0.0022(9)
C13 0.0228(13) 0.0159(11) 0.0161(11) -0.0026(9) 0.0057(11) -0.0022(9)
C14 0.0244(13) 0.0193(12) 0.0211(12) 0.0006(10) 0.0038(11) -0.0009(10)
C15 0.0403(17) 0.0169(12) 0.0352(16) 0.0002(11) 0.0137(14) 0.0023(11)
C16 0.0451(19) 0.0215(13) 0.0353(17) -0.0100(12) 0.0060(15) -0.0070(12)
C17 0.0397(18) 0.0303(15) 0.0323(16) -0.0120(13) -0.0095(15) -0.0082(13)
C18 0.0307(15) 0.0205(13) 0.0293(15) -0.0054(11) -0.0024(13) -0.0002(11)
C19 0.0166(12) 0.0168(11) 0.0152(11) -0.0036(9) -0.0003(10) -0.0002(9)
C20 0.0213(13) 0.0170(11) 0.0249(13) -0.0017(10) 0.0050(11) -0.0016(9)
C21 0.0157(12) 0.0337(14) 0.0239(13) -0.0055(11) 0.0025(11) -0.0017(10)
C22 0.0209(13) 0.0405(16) 0.0233(14) -0.0059(12) -0.0026(12) 0.0122(12)
C23 0.0313(16) 0.0332(14) 0.0209(14) 0.0051(11) -0.0017(13) 0.0133(12)
C24 0.0235(13) 0.0259(13) 0.0137(11) 0.0030(10) -0.0001(11) 0.0047(10)
C25 0.0131(11) 0.0157(11) 0.0212(12) 0.0015(9) -0.0015(10) 0.0023(8)
C26 0.0207(13) 0.0172(12) 0.0309(14) -0.0013(10) -0.0003(12) 0.0025(9)
C27 0.0244(14) 0.0148(12) 0.0495(19) -0.0014(12) 0.0004(14) 0.0008(10)
C28 0.0228(14) 0.0199(13) 0.054(2) 0.0140(13) 0.0025(14) 0.0034(10)
C29 0.0283(15) 0.0303(15) 0.0329(16) 0.0146(12) 0.0023(13) 0.0059(12)
C30 0.0197(13) 0.0238(13) 0.0253(14) 0.0031(10) 0.0034(11) 0.0036(10)
C31 0.0161(11) 0.0122(10) 0.0223(13) -0.0024(9) 0.0016(10) 0.0004(8)
C32 0.0183(13) 0.0294(13) 0.0206(13) -0.0007(11) -0.0012(11) 0.0038(10)
C33 0.0152(13) 0.0323(15) 0.0265(15) -0.0009(11) -0.0043(12) 0.0069(10)
C34 0.0158(13) 0.0271(13) 0.0266(15) -0.0069(10) 0.0019(12) 0.0016(10)
C35 0.0208(13) 0.0323(14) 0.0198(13) -0.0045(11) 0.0042(11) -0.0024(11)
C36 0.0161(12) 0.0247(12) 0.0217(13) -0.0014(10) 0.0008(11) 0.0009(9)
C37 0.0143(11) 0.0115(10) 0.0200(12) -0.0019(9) 0.0011(10) 0.0014(8)
C38 0.0174(12) 0.0153(11) 0.0178(12) -0.0026(9) 0.0003(10) 0.0013(9)
C39 0.0209(12) 0.0161(11) 0.0230(13) 0.0035(9) 0.0044(11) 0.0017(9)
C40 0.0214(13) 0.0122(11) 0.0346(15) 0.0009(10) 0.0045(12) -0.0002(9)
C41 0.0243(13) 0.0142(11) 0.0254(13) -0.0048(10) -0.0044(11) -0.0007(9)
C42 0.0193(12) 0.0168(11) 0.0143(11) -0.0013(9) -0.0028(10) 0.0006(9)
C43 0.0152(11) 0.0128(10) 0.0166(11) -0.0003(8) -0.0028(10) -0.0012(8)
C44 0.0208(12) 0.0183(11) 0.0189(12) 0.0014(9) -0.0004(11) -0.0006(9)
C45 0.0258(14) 0.0216(12) 0.0225(13) 0.0069(10) -0.0062(12) 0.0006(10)
C46 0.0192(13) 0.0183(12) 0.0328(15) 0.0022(11) -0.0060(12) 0.0032(10)
C47 0.0196(13) 0.0192(12) 0.0283(15) -0.0007(10) 0.0030(12) 0.0009(9)
C48 0.0183(12) 0.0164(11) 0.0205(12) 0.0002(9) 0.0008(11) 0.0000(9)
C49 0.0181(12) 0.0124(10) 0.0225(12) 0.0017(9) 0.0065(11) -0.0016(9)
C50 0.0200(12) 0.0124(10) 0.0159(11) 0.0018(9) 0.0000(10) -0.0013(9)
C51 0.0209(12) 0.0087(10) 0.0202(12) 0.0013(8) 0.0050(11) -0.0015(8)
C52 0.0217(13) 0.0098(10) 0.0217(12) 0.0022(9) 0.0038(11) -0.0017(9)
C53 0.0210(12) 0.0117(10) 0.0167(11) 0.0027(8) 0.0016(10) -0.0019(9)
C54 0.0178(12) 0.0214(12) 0.0270(14) -0.0001(10) 0.0026(11) -0.0012(9)
C55 0.0213(13) 0.0163(11) 0.0235(13) -0.0005(9) -0.0001(11) -0.0033(9)
C56 0.0221(13) 0.0150(11) 0.0210(12) -0.0008(9) 0.0010(11) 0.0030(9)
C57 0.0229(13) 0.0152(11) 0.0231(13) 0.0010(9) -0.0064(11) 0.0015(9)
C58 0.0322(15) 0.0203(12) 0.0194(13) -0.0004(10) 0.0076(12) -0.0024(10)
N1 0.0136(10) 0.0150(9) 0.0148(10) -0.0001(7) -0.0008(8) -0.0007(7)
N2 0.0152(10) 0.0123(9) 0.0149(10) -0.0005(7) -0.0024(8) 0.0020(7)
P1 0.0135(3) 0.0147(3) 0.0130(3) 0.0008(2) 0.0006(2) 0.0003(2)
P2 0.0141(3) 0.0133(3) 0.0131(3) 0.0006(2) 0.0004(2) 0.0002(2)
P3 0.0134(3) 0.0122(3) 0.0141(3) -0.0006(2) -0.0006(2) 0.0019(2)
P4 0.0137(3) 0.0131(3) 0.0137(3) -0.0009(2) -0.0001(2) 0.0001(2)
Yb 0.01375(7) 0.00931(6) 0.01327(6) 0.00043(3) 0.00254(4) 0.00011(3)

loop_
_atom_type_symbol
_atom_type_description
_atom_type_scat_dispersion_real
_atom_type_scat_dispersion_imag
_atom_type_scat_source
C C 0.0033 0.0016 'International Tables Vol C Tables 4.2.6.8 and 6.1.1.4'
H H 0.0000 0.0000 'International Tables Vol C Tables 4.2.6.8 and 6.1.1.4'
N N 0.0061 0.0033 'International Tables Vol C Tables 4.2.6.8 and 6.1.1.4'
P P 0.1023 0.0942 'International Tables Vol C Tables 4.2.6.8 and 6.1.1.4'
Yb Yb -0.3850 5.5486 'International Tables Vol C Tables 4.2.6.8 and 6.1.1.4'

loop_
_geom_angle_atom_site_label_1
_geom_angle_atom_site_label_2
_geom_angle_atom_site_label_3
_geom_angle
_geom_angle_site_symmetry_1
_geom_angle_site_symmetry_3
_geom_angle_publ_flag
C6 C1 C2 118.8(2) . . ?
C6 C1 P1 121.91(19) . . ?
C2 C1 P1 119.11(19) . . ?
C3 C2 C1 120.9(2) . . ?
C2 C3 C4 119.4(2) . . ?
C5 C4 C3 119.9(2) . . ?
C4 C5 C6 120.3(3) . . ?
C1 C6 C5 120.6(3) . . ?
C8 C7 C12 119.0(2) . . ?
C8 C7 P1 118.43(19) . . ?
C12 C7 P1 122.5(2) . . ?
C7 C8 C9 120.7(2) . . ?
C10 C9 C8 119.7(3) . . ?
C11 C10 C9 120.0(2) . . ?
C10 C11 C12 120.5(3) . . ?
C11 C12 C7 120.2(2) . . ?
C18 C13 C14 118.9(2) . . ?
C18 C13 P2 122.1(2) . . ?
C14 C13 P2 118.4(2) . . ?
C15 C14 C13 120.1(3) . . ?
C16 C15 C14 120.4(3) . . ?
C15 C16 C17 120.0(3) . . ?
C16 C17 C18 119.6(3) . . ?
C13 C18 C17 120.9(3) . . ?
C24 C19 C20 118.8(2) . . ?
C24 C19 P2 117.92(19) . . ?
C20 C19 P2 123.2(2) . . ?
C21 C20 C19 120.7(3) . . ?
C22 C21 C20 120.0(3) . . ?
C21 C22 C23 119.7(3) . . ?
C24 C23 C22 120.4(3) . . ?
C23 C24 C19 120.3(3) . . ?
C30 C25 C26 119.7(2) . . ?
C30 C25 P3 118.6(2) . . ?
C26 C25 P3 121.6(2) . . ?
C27 C26 C25 119.6(3) . . ?
C26 C27 C28 120.4(3) . . ?
C29 C28 C27 119.9(3) . . ?
C28 C29 C30 120.0(3) . . ?
C25 C30 C29 120.3(3) . . ?
C36 C31 C32 118.4(2) . . ?
C36 C31 P3 126.7(2) . . ?
C32 C31 P3 114.9(2) . . ?
C33 C32 C31 121.1(3) . . ?
C32 C33 C34 119.9(3) . . ?
C35 C34 C33 119.7(2) . . ?
C34 C35 C36 120.8(3) . . ?
C31 C36 C35 120.1(3) . . ?
C38 C37 C42 119.4(2) . . ?
C38 C37 P4 124.6(2) . . ?
C42 C37 P4 115.96(18) . . ?
C37 C38 C39 119.9(2) . . ?
C40 C39 C38 120.4(2) . . ?
C39 C40 C41 120.0(2) . . ?
C40 C41 C42 119.7(3) . . ?
C37 C42 C41 120.5(2) . . ?
C44 C43 C48 118.7(2) . . ?
C44 C43 P4 118.70(18) . . ?
C48 C43 P4 122.38(19) . . ?
C43 C44 C45 120.8(2) . . ?
C46 C45 C44 119.7(3) . . ?
C47 C46 C45 120.0(3) . . ?
C46 C47 C48 120.2(3) . . ?
C47 C48 C43 120.6(2) . . ?
C53 C49 C50 108.4(2) . . ?
C53 C49 C54 126.0(2) . . ?
C50 C49 C54 125.2(2) . . ?
C53 C49 Yb 73.84(13) . . ?
C50 C49 Yb 74.81(13) . . ?
C54 C49 Yb 122.60(16) . . ?
C51 C50 C49 107.2(2) . . ?
C51 C50 C55 126.2(2) . . ?
C49 C50 C55 126.0(2) . . ?
C51 C50 Yb 72.68(14) . . ?
C49 C50 Yb 73.48(13) . . ?
C55 C50 Yb 126.43(16) . . ?
C52 C51 C50 108.4(2) . . ?
C52 C51 C56 124.6(2) . . ?
C50 C51 C56 126.7(2) . . ?
C52 C51 Yb 73.05(14) . . ?
C50 C51 Yb 75.72(14) . . ?
C56 C51 Yb 121.96(15) . . ?
C51 C52 C53 108.3(2) . . ?
C51 C52 C57 125.8(2) . . ?
C53 C52 C57 125.8(2) . . ?
C51 C52 Yb 75.01(14) . . ?
C53 C52 Yb 75.50(14) . . ?
C57 C52 Yb 118.31(16) . . ?
C49 C53 C52 107.7(2) . . ?
C49 C53 C58 126.5(2) . . ?
C52 C53 C58 125.5(3) . . ?
C49 C53 Yb 74.61(13) . . ?
C52 C53 Yb 72.60(13) . . ?
C58 C53 Yb 122.57(16) . . ?
P1 N1 P2 120.92(12) . . ?
P1 N1 Yb 89.09(10) . . ?
P2 N1 Yb 149.24(12) . . ?
P3 N2 P4 127.62(12) . . ?
P3 N2 Yb 86.44(9) . . ?
P4 N2 Yb 142.76(11) . . ?
N1 P1 C1 109.94(12) . . ?
N1 P1 C7 112.54(11) . . ?
C1 P1 C7 99.36(11) . . ?
N1 P1 Yb 54.05(7) . . ?
C1 P1 Yb 124.05(8) . . ?
C7 P1 Yb 136.54(8) . . ?
N1 P2 C19 101.64(11) . . ?
N1 P2 C13 103.72(11) . . ?
C19 P2 C13 100.73(12) . . ?
N2 P3 C31 115.37(12) . . ?
N2 P3 C25 112.93(11) . . ?
C31 P3 C25 97.19(11) . . ?
N2 P3 Yb 55.85(7) . . ?
C31 P3 Yb 129.96(8) . . ?
C25 P3 Yb 132.60(8) . . ?
N2 P4 C37 105.14(11) . . ?
N2 P4 C43 102.00(11) . . ?
C37 P4 C43 94.86(11) . . ?
N2 Yb N1 119.34(7) . . ?
N2 Yb C52 106.52(8) . . ?
N1 Yb C52 126.85(8) . . ?
N2 Yb C51 138.32(8) . . ?
N1 Yb C51 99.34(7) . . ?
C52 Yb C51 31.93(8) . . ?
N2 Yb C53 90.07(8) . . ?
N1 Yb C53 150.58(8) . . ?
C52 Yb C53 31.90(8) . . ?
C51 Yb C53 52.59(7) . . ?
N2 Yb C49 106.59(8) . . ?
N1 Yb C49 127.11(8) . . ?
C52 Yb C49 52.54(8) . . ?
C51 Yb C49 52.39(7) . . ?
C53 Yb C49 31.54(9) . . ?
N2 Yb C50 138.19(7) . . ?
N1 Yb C50 99.54(8) . . ?
C52 Yb C50 52.62(9) . . ?
C51 Yb C50 31.60(8) . . ?
C53 Yb C50 52.43(8) . . ?
C49 Yb C50 31.71(7) . . ?
N2 Yb P3 37.71(6) . . ?
N1 Yb P3 106.32(6) . . ?
C52 Yb P3 126.66(6) . . ?
C51 Yb P3 146.00(5) . . ?
C53 Yb P3 97.15(6) . . ?
C49 Yb P3 93.90(6) . . ?
C50 Yb P3 120.13(6) . . ?
N2 Yb P1 99.49(5) . . ?
N1 Yb P1 36.86(6) . . ?
C52 Yb P1 114.25(6) . . ?
C51 Yb P1 103.24(5) . . ?
C53 Yb P1 145.47(6) . . ?
C49 Yb P1 153.24(5) . . ?
C50 Yb P1 121.74(5) . . ?
P3 Yb P1 110.69(2) . . ?

loop_
_geom_bond_atom_site_label_1
_geom_bond_atom_site_label_2
_geom_bond_distance
_geom_bond_site_symmetry_2
_geom_bond_publ_flag
C1 C6 1.390(4) . ?
C1 C2 1.401(4) . ?
C1 P1 1.830(2) . ?
C2 C3 1.390(4) . ?
C3 C4 1.403(4) . ?
C4 C5 1.383(4) . ?
C5 C6 1.393(3) . ?
C7 C8 1.393(4) . ?
C7 C12 1.403(3) . ?
C7 P1 1.832(2) . ?
C8 C9 1.396(4) . ?
C9 C10 1.394(4) . ?
C10 C11 1.384(4) . ?
C11 C12 1.390(4) . ?
C13 C18 1.384(4) . ?
C13 C14 1.402(4) . ?
C13 P2 1.839(3) . ?
C14 C15 1.394(4) . ?
C15 C16 1.378(5) . ?
C16 C17 1.390(5) . ?
C17 C18 1.398(4) . ?
C19 C24 1.393(4) . ?
C19 C20 1.400(3) . ?
C19 P2 1.836(3) . ?
C20 C21 1.392(4) . ?
C21 C22 1.383(4) . ?
C22 C23 1.392(4) . ?
C23 C24 1.390(4) . ?
C25 C30 1.387(4) . ?
C25 C26 1.403(4) . ?
C25 P3 1.835(3) . ?
C26 C27 1.389(4) . ?
C27 C28 1.390(5) . ?
C28 C29 1.387(5) . ?
C29 C30 1.392(4) . ?
C31 C36 1.389(4) . ?
C31 C32 1.406(4) . ?
C31 P3 1.835(2) . ?
C32 C33 1.385(4) . ?
C33 C34 1.390(4) . ?
C34 C35 1.374(4) . ?
C35 C36 1.404(3) . ?
C37 C38 1.391(3) . ?
C37 C42 1.396(4) . ?
C37 P4 1.839(2) . ?
C38 C39 1.398(3) . ?
C39 C40 1.385(4) . ?
C40 C41 1.387(4) . ?
C41 C42 1.396(4) . ?
C43 C44 1.387(4) . ?
C43 C48 1.404(3) . ?
C43 P4 1.849(3) . ?
C44 C45 1.401(4) . ?
C45 C46 1.392(4) . ?
C46 C47 1.385(4) . ?
C47 C48 1.389(4) . ?
C49 C53 1.416(4) . ?
C49 C50 1.431(3) . ?
C49 C54 1.514(4) . ?
C49 Yb 2.610(2) . ?
C50 C51 1.421(4) . ?
C50 C55 1.498(4) . ?
C50 Yb 2.628(2) . ?
C51 C52 1.417(4) . ?
C51 C56 1.503(3) . ?
C51 Yb 2.588(2) . ?
C52 C53 1.419(3) . ?
C52 C57 1.518(4) . ?
C52 Yb 2.563(2) . ?
C53 C58 1.506(3) . ?
C53 Yb 2.600(2) . ?
N1 P1 1.671(2) . ?
N1 P2 1.724(2) . ?
N1 Yb 2.254(2) . ?
N2 P3 1.664(2) . ?
N2 P4 1.722(2) . ?
N2 Yb 2.251(2) . ?
P1 Yb 2.7844(9) . ?
P3 Yb 2.7146(7) . ?

loop_
_geom_torsion_atom_site_label_1
_geom_torsion_atom_site_label_2
_geom_torsion_atom_site_label_3
_geom_torsion_atom_site_label_4
_geom_torsion
_geom_torsion_site_symmetry_1
_geom_torsion_site_symmetry_2
_geom_torsion_site_symmetry_3
_geom_torsion_site_symmetry_4
_geom_torsion_publ_flag
C6 C1 C2 C3 1.4(4) . . . . ?
P1 C1 C2 C3 176.5(2) . . . . ?
C1 C2 C3 C4 0.7(4) . . . . ?
C2 C3 C4 C5 -1.9(4) . . . . ?
C3 C4 C5 C6 1.0(4) . . . . ?
C2 C1 C6 C5 -2.3(4) . . . . ?
P1 C1 C6 C5 -177.3(2) . . . . ?
C4 C5 C6 C1 1.2(4) . . . . ?
C12 C7 C8 C9 0.2(4) . . . . ?
P1 C7 C8 C9 179.6(2) . . . . ?
C7 C8 C9 C10 1.0(4) . . . . ?
C8 C9 C10 C11 -1.1(4) . . . . ?
C9 C10 C11 C12 0.1(4) . . . . ?
C10 C11 C12 C7 1.1(4) . . . . ?
C8 C7 C12 C11 -1.2(4) . . . . ?
P1 C7 C12 C11 179.4(2) . . . . ?
C18 C13 C14 C15 1.4(4) . . . . ?
P2 C13 C14 C15 172.4(2) . . . . ?
C13 C14 C15 C16 -0.7(4) . . . . ?
C14 C15 C16 C17 -0.6(5) . . . . ?
C15 C16 C17 C18 1.3(5) . . . . ?
C14 C13 C18 C17 -0.8(4) . . . . ?
P2 C13 C18 C17 -171.4(2) . . . . ?
C16 C17 C18 C13 -0.6(5) . . . . ?
C24 C19 C20 C21 -0.3(4) . . . . ?
P2 C19 C20 C21 -179.0(2) . . . . ?
C19 C20 C21 C22 0.0(4) . . . . ?
C20 C21 C22 C23 0.4(5) . . . . ?
C21 C22 C23 C24 -0.6(5) . . . . ?
C22 C23 C24 C19 0.3(5) . . . . ?
C20 C19 C24 C23 0.2(4) . . . . ?
P2 C19 C24 C23 178.9(2) . . . . ?
C30 C25 C26 C27 1.3(4) . . . . ?
P3 C25 C26 C27 176.3(2) . . . . ?
C25 C26 C27 C28 -1.3(4) . . . . ?
C26 C27 C28 C29 0.7(4) . . . . ?
C27 C28 C29 C30 -0.2(4) . . . . ?
C26 C25 C30 C29 -0.8(4) . . . . ?
P3 C25 C30 C29 -176.0(2) . . . . ?
C28 C29 C30 C25 0.3(4) . . . . ?
C36 C31 C32 C33 -1.4(4) . . . . ?
P3 C31 C32 C33 178.2(2) . . . . ?
C31 C32 C33 C34 0.5(4) . . . . ?
C32 C33 C34 C35 0.7(4) . . . . ?
C33 C34 C35 C36 -0.9(4) . . . . ?
C32 C31 C36 C35 1.2(4) . . . . ?
P3 C31 C36 C35 -178.3(2) . . . . ?
C34 C35 C36 C31 -0.1(4) . . . . ?
C42 C37 C38 C39 -0.6(4) . . . . ?
P4 C37 C38 C39 177.25(19) . . . . ?
C37 C38 C39 C40 -0.5(4) . . . . ?
C38 C39 C40 C41 0.7(4) . . . . ?
C39 C40 C41 C42 0.2(4) . . . . ?
C38 C37 C42 C41 1.5(4) . . . . ?
P4 C37 C42 C41 -176.5(2) . . . . ?
C40 C41 C42 C37 -1.4(4) . . . . ?
C48 C43 C44 C45 0.0(4) . . . . ?
P4 C43 C44 C45 175.2(2) . . . . ?
C43 C44 C45 C46 1.0(4) . . . . ?
C44 C45 C46 C47 -1.0(4) . . . . ?
C45 C46 C47 C48 0.1(4) . . . . ?
C46 C47 C48 C43 1.0(4) . . . . ?
C44 C43 C48 C47 -1.0(4) . . . . ?
P4 C43 C48 C47 -176.0(2) . . . . ?
C53 C49 C50 C51 1.4(3) . . . . ?
C54 C49 C50 C51 175.2(2) . . . . ?
Yb C49 C50 C51 -65.37(16) . . . . ?
C53 C49 C50 C55 -169.8(2) . . . . ?
C54 C49 C50 C55 3.9(4) . . . . ?
Yb C49 C50 C55 123.4(2) . . . . ?
C53 C49 C50 Yb 66.77(16) . . . . ?
C54 C49 C50 Yb -119.5(2) . . . . ?
C49 C50 C51 C52 -0.4(3) . . . . ?
C55 C50 C51 C52 170.8(2) . . . . ?
Yb C50 C51 C52 -66.33(16) . . . . ?
C49 C50 C51 C56 -174.7(2) . . . . ?
C55 C50 C51 C56 -3.4(4) . . . . ?
Yb C50 C51 C56 119.4(2) . . . . ?
C49 C50 C51 Yb 65.91(16) . . . . ?
C55 C50 C51 Yb -122.9(2) . . . . ?
C50 C51 C52 C53 -0.7(3) . . . . ?
C56 C51 C52 C53 173.7(2) . . . . ?
Yb C51 C52 C53 -68.82(16) . . . . ?
C50 C51 C52 C57 -177.5(2) . . . . ?
C56 C51 C52 C57 -3.2(4) . . . . ?
Yb C51 C52 C57 114.3(2) . . . . ?
C50 C51 C52 Yb 68.11(17) . . . . ?
C56 C51 C52 Yb -117.5(2) . . . . ?
C50 C49 C53 C52 -1.8(3) . . . . ?
C54 C49 C53 C52 -175.6(2) . . . . ?
Yb C49 C53 C52 65.57(16) . . . . ?
C50 C49 C53 C58 173.2(2) . . . . ?
C54 C49 C53 C58 -0.5(4) . . . . ?
Yb C49 C53 C58 -119.4(2) . . . . ?
C50 C49 C53 Yb -67.42(16) . . . . ?
C54 C49 C53 Yb 118.9(2) . . . . ?
C51 C52 C53 C49 1.6(3) . . . . ?
C57 C52 C53 C49 178.4(2) . . . . ?
Yb C52 C53 C49 -66.92(16) . . . . ?
C51 C52 C53 C58 -173.5(2) . . . . ?
C57 C52 C53 C58 3.3(4) . . . . ?
Yb C52 C53 C58 118.0(2) . . . . ?
C51 C52 C53 Yb 68.49(17) . . . . ?
C57 C52 C53 Yb -114.7(2) . . . . ?
P2 N1 P1 C1 -54.66(16) . . . . ?
Yb N1 P1 C1 118.21(9) . . . . ?
P2 N1 P1 C7 55.09(17) . . . . ?
Yb N1 P1 C7 -132.05(10) . . . . ?
P2 N1 P1 Yb -172.86(17) . . . . ?
C6 C1 P1 N1 -15.5(2) . . . . ?
C2 C1 P1 N1 169.44(19) . . . . ?
C6 C1 P1 C7 -133.8(2) . . . . ?
C2 C1 P1 C7 51.2(2) . . . . ?
C6 C1 P1 Yb 43.9(2) . . . . ?
C2 C1 P1 Yb -131.13(17) . . . . ?
C8 C7 P1 N1 115.5(2) . . . . ?
C12 C7 P1 N1 -65.1(2) . . . . ?
C8 C7 P1 C1 -128.2(2) . . . . ?
C12 C7 P1 C1 51.1(2) . . . . ?
C8 C7 P1 Yb 54.6(3) . . . . ?
C12 C7 P1 Yb -126.04(19) . . . . ?
P1 N1 P2 C19 139.63(14) . . . . ?
Yb N1 P2 C19 -26.3(2) . . . . ?
P1 N1 P2 C13 -116.13(14) . . . . ?
Yb N1 P2 C13 77.9(2) . . . . ?
C24 C19 P2 N1 -131.4(2) . . . . ?
C20 C19 P2 N1 47.3(2) . . . . ?
C24 C19 P2 C13 122.0(2) . . . . ?
C20 C19 P2 C13 -59.3(2) . . . . ?
C18 C13 P2 N1 -138.5(2) . . . . ?
C14 C13 P2 N1 50.8(2) . . . . ?
C18 C13 P2 C19 -33.6(2) . . . . ?
C14 C13 P2 C19 155.74(19) . . . . ?
P4 N2 P3 C31 41.04(19) . . . . ?
Yb N2 P3 C31 -122.50(10) . . . . ?
P4 N2 P3 C25 -69.51(18) . . . . ?
Yb N2 P3 C25 126.95(10) . . . . ?
P4 N2 P3 Yb 163.54(18) . . . . ?
C36 C31 P3 N2 -2.5(3) . . . . ?
C32 C31 P3 N2 177.92(19) . . . . ?
C36 C31 P3 C25 117.1(2) . . . . ?
C32 C31 P3 C25 -62.4(2) . . . . ?
C36 C31 P3 Yb -68.1(3) . . . . ?
C32 C31 P3 Yb 112.32(19) . . . . ?
C30 C25 P3 N2 -120.7(2) . . . . ?
C26 C25 P3 N2 64.3(2) . . . . ?
C30 C25 P3 C31 117.9(2) . . . . ?
C26 C25 P3 C31 -57.2(2) . . . . ?
C30 C25 P3 Yb -56.7(2) . . . . ?
C26 C25 P3 Yb 128.25(19) . . . . ?
P3 N2 P4 C37 86.53(16) . . . . ?
Yb N2 P4 C37 -121.34(18) . . . . ?
P3 N2 P4 C43 -175.00(14) . . . . ?
Yb N2 P4 C43 -22.9(2) . . . . ?
C38 C37 P4 N2 11.5(2) . . . . ?
C42 C37 P4 N2 -170.59(18) . . . . ?
C38 C37 P4 C43 -92.3(2) . . . . ?
C42 C37 P4 C43 85.6(2) . . . . ?
C44 C43 P4 N2 138.3(2) . . . . ?
C48 C43 P4 N2 -46.7(2) . . . . ?
C44 C43 P4 C37 -115.1(2) . . . . ?
C48 C43 P4 C37 59.9(2) . . . . ?
P3 N2 Yb N1 -78.46(10) . . . . ?
P4 N2 Yb N1 123.32(18) . . . . ?
P3 N2 Yb C52 129.38(9) . . . . ?
P4 N2 Yb C52 -28.8(2) . . . . ?
P3 N2 Yb C51 125.85(11) . . . . ?
P4 N2 Yb C51 -32.4(2) . . . . ?
P3 N2 Yb C53 101.65(9) . . . . ?
P4 N2 Yb C53 -56.58(19) . . . . ?
P3 N2 Yb C49 74.38(10) . . . . ?
P4 N2 Yb C49 -83.85(19) . . . . ?
P3 N2 Yb C50 77.57(13) . . . . ?
P4 N2 Yb C50 -80.7(2) . . . . ?
P4 N2 Yb P3 -158.2(2) . . . . ?
P3 N2 Yb P1 -111.68(7) . . . . ?
P4 N2 Yb P1 90.09(18) . . . . ?
P1 N1 Yb N2 -64.26(11) . . . . ?
P2 N1 Yb N2 103.7(2) . . . . ?
P1 N1 Yb C52 81.73(12) . . . . ?
P2 N1 Yb C52 -110.3(2) . . . . ?
P1 N1 Yb C51 99.64(9) . . . . ?
P2 N1 Yb C51 -92.4(2) . . . . ?
P1 N1 Yb C53 115.53(15) . . . . ?
P2 N1 Yb C53 -76.5(3) . . . . ?
P1 N1 Yb C49 149.02(8) . . . . ?
P2 N1 Yb C49 -43.0(3) . . . . ?
P1 N1 Yb C50 131.69(9) . . . . ?
P2 N1 Yb C50 -60.3(2) . . . . ?
P1 N1 Yb P3 -102.89(7) . . . . ?
P2 N1 Yb P3 65.1(2) . . . . ?
P2 N1 Yb P1 168.0(3) . . . . ?
C51 C52 Yb N2 -175.56(14) . . . . ?
C53 C52 Yb N2 -61.71(17) . . . . ?
C57 C52 Yb N2 61.51(19) . . . . ?
C51 C52 Yb N1 35.02(18) . . . . ?
C53 C52 Yb N1 148.87(15) . . . . ?
C57 C52 Yb N1 -87.9(2) . . . . ?
C53 C52 Yb C51 113.8(2) . . . . ?
C57 C52 Yb C51 -122.9(2) . . . . ?
C51 C52 Yb C53 -113.8(2) . . . . ?
C57 C52 Yb C53 123.2(3) . . . . ?
C51 C52 Yb C49 -77.05(16) . . . . ?
C53 C52 Yb C49 36.80(15) . . . . ?
C57 C52 Yb C49 160.0(2) . . . . ?
C51 C52 Yb C50 -36.81(14) . . . . ?
C53 C52 Yb C50 77.04(16) . . . . ?
C57 C52 Yb C50 -159.8(2) . . . . ?
C51 C52 Yb P3 -139.45(12) . . . . ?
C53 C52 Yb P3 -25.60(18) . . . . ?
C57 C52 Yb P3 97.61(18) . . . . ?
C51 C52 Yb P1 75.64(15) . . . . ?
C53 C52 Yb P1 -170.51(13) . . . . ?
C57 C52 Yb P1 -47.29(19) . . . . ?
C52 C51 Yb N2 6.4(2) . . . . ?
C50 C51 Yb N2 -108.26(16) . . . . ?
C56 C51 Yb N2 127.1(2) . . . . ?
C52 C51 Yb N1 -152.27(14) . . . . ?
C50 C51 Yb N1 93.06(14) . . . . ?
C56 C51 Yb N1 -31.6(2) . . . . ?
C50 C51 Yb C52 -114.7(2) . . . . ?
C56 C51 Yb C52 120.7(3) . . . . ?
C52 C51 Yb C53 37.48(14) . . . . ?
C50 C51 Yb C53 -77.20(15) . . . . ?
C56 C51 Yb C53 158.2(3) . . . . ?
C52 C51 Yb C49 77.55(16) . . . . ?
C50 C51 Yb C49 -37.12(14) . . . . ?
C56 C51 Yb C49 -161.8(3) . . . . ?
C52 C51 Yb C50 114.7(2) . . . . ?
C56 C51 Yb C50 -124.6(3) . . . . ?
C52 C51 Yb P3 68.87(19) . . . . ?
C50 C51 Yb P3 -45.80(19) . . . . ?
C56 C51 Yb P3 -170.44(15) . . . . ?
C52 C51 Yb P1 -114.85(14) . . . . ?
C50 C51 Yb P1 130.48(13) . . . . ?
C56 C51 Yb P1 5.8(2) . . . . ?
C49 C53 Yb N2 -122.93(14) . . . . ?
C52 C53 Yb N2 122.42(16) . . . . ?
C58 C53 Yb N2 0.9(2) . . . . ?
C49 C53 Yb N1 57.3(2) . . . . ?
C52 C53 Yb N1 -57.4(2) . . . . ?
C58 C53 Yb N1 -178.88(19) . . . . ?
C49 C53 Yb C52 114.7(2) . . . . ?
C58 C53 Yb C52 -121.5(3) . . . . ?
C49 C53 Yb C51 77.14(15) . . . . ?
C52 C53 Yb C51 -37.52(15) . . . . ?
C58 C53 Yb C51 -159.0(3) . . . . ?
C52 C53 Yb C49 -114.7(2) . . . . ?
C58 C53 Yb C49 123.9(3) . . . . ?
C49 C53 Yb C50 37.00(13) . . . . ?
C52 C53 Yb C50 -77.65(17) . . . . ?
C58 C53 Yb C50 160.9(3) . . . . ?
C49 C53 Yb P3 -85.79(13) . . . . ?
C52 C53 Yb P3 159.55(15) . . . . ?
C58 C53 Yb P3 38.1(2) . . . . ?
C49 C53 Yb P1 130.04(13) . . . . ?
C52 C53 Yb P1 15.4(2) . . . . ?
C58 C53 Yb P1 -106.1(2) . . . . ?
C53 C49 Yb N2 61.14(15) . . . . ?
C50 C49 Yb N2 175.95(15) . . . . ?
C54 C49 Yb N2 -61.7(2) . . . . ?
C53 C49 Yb N1 -148.80(13) . . . . ?
C50 C49 Yb N1 -33.99(19) . . . . ?
C54 C49 Yb N1 88.4(2) . . . . ?
C53 C49 Yb C52 -37.23(14) . . . . ?
C50 C49 Yb C52 77.58(16) . . . . ?
C54 C49 Yb C52 -160.0(2) . . . . ?
C53 C49 Yb C51 -77.82(15) . . . . ?
C50 C49 Yb C51 36.98(15) . . . . ?
C54 C49 Yb C51 159.4(3) . . . . ?
C50 C49 Yb C53 114.8(2) . . . . ?
C54 C49 Yb C53 -122.8(3) . . . . ?
C53 C49 Yb C50 -114.8(2) . . . . ?
C54 C49 Yb C50 122.4(3) . . . . ?
C53 C49 Yb P3 97.33(13) . . . . ?
C50 C49 Yb P3 -147.87(15) . . . . ?
C54 C49 Yb P3 -25.5(2) . . . . ?
C53 C49 Yb P1 -105.49(17) . . . . ?
C50 C49 Yb P1 9.3(2) . . . . ?
C54 C49 Yb P1 131.70(17) . . . . ?
C51 C50 Yb N2 108.71(16) . . . . ?
C49 C50 Yb N2 -5.8(2) . . . . ?
C55 C50 Yb N2 -128.71(19) . . . . ?
C51 C50 Yb N1 -92.33(14) . . . . ?
C49 C50 Yb N1 153.12(15) . . . . ?
C55 C50 Yb N1 30.2(2) . . . . ?
C51 C50 Yb C52 37.22(14) . . . . ?
C49 C50 Yb C52 -77.32(16) . . . . ?
C55 C50 Yb C52 159.8(2) . . . . ?
C49 C50 Yb C51 -114.5(2) . . . . ?
C55 C50 Yb C51 122.6(3) . . . . ?
C51 C50 Yb C53 77.74(15) . . . . ?
C49 C50 Yb C53 -36.81(15) . . . . ?
C55 C50 Yb C53 -159.7(2) . . . . ?
C51 C50 Yb C49 114.5(2) . . . . ?
C55 C50 Yb C49 -122.9(3) . . . . ?
C51 C50 Yb P3 152.39(12) . . . . ?
C49 C50 Yb P3 37.85(17) . . . . ?
C55 C50 Yb P3 -85.0(2) . . . . ?
C51 C50 Yb P1 -60.54(15) . . . . ?
C49 C50 Yb P1 -175.08(13) . . . . ?
C55 C50 Yb P1 62.0(2) . . . . ?
C31 P3 Yb N2 96.16(15) . . . . ?
C25 P3 Yb N2 -90.91(15) . . . . ?
N2 P3 Yb N1 117.14(10) . . . . ?
C31 P3 Yb N1 -146.71(13) . . . . ?
C25 P3 Yb N1 26.22(14) . . . . ?
N2 P3 Yb C52 -67.48(12) . . . . ?
C31 P3 Yb C52 28.68(14) . . . . ?
C25 P3 Yb C52 -158.39(14) . . . . ?
N2 P3 Yb C51 -105.43(14) . . . . ?
C31 P3 Yb C51 -9.27(17) . . . . ?
C25 P3 Yb C51 163.66(16) . . . . ?
N2 P3 Yb C53 -80.78(10) . . . . ?
C31 P3 Yb C53 15.38(13) . . . . ?
C25 P3 Yb C53 -171.69(14) . . . . ?
N2 P3 Yb C49 -112.31(10) . . . . ?
C31 P3 Yb C49 -16.16(13) . . . . ?
C25 P3 Yb C49 156.78(14) . . . . ?
N2 P3 Yb C50 -131.17(11) . . . . ?
C31 P3 Yb C50 -35.01(14) . . . . ?
C25 P3 Yb C50 137.92(14) . . . . ?
N2 P3 Yb P1 78.45(9) . . . . ?
C31 P3 Yb P1 174.60(12) . . . . ?
C25 P3 Yb P1 -12.47(13) . . . . ?
N1 P1 Yb N2 127.24(10) . . . . ?
C1 P1 Yb N2 36.19(12) . . . . ?
C7 P1 Yb N2 -147.17(14) . . . . ?
C1 P1 Yb N1 -91.05(14) . . . . ?
C7 P1 Yb N1 85.59(15) . . . . ?
N1 P1 Yb C52 -119.71(11) . . . . ?
C1 P1 Yb C52 149.24(12) . . . . ?
C7 P1 Yb C52 -34.12(15) . . . . ?
N1 P1 Yb C51 -87.94(11) . . . . ?
C1 P1 Yb C51 -178.99(12) . . . . ?
C7 P1 Yb C51 -2.35(14) . . . . ?
N1 P1 Yb C53 -128.55(13) . . . . ?
C1 P1 Yb C53 140.40(14) . . . . ?
C7 P1 Yb C53 -42.96(17) . . . . ?
N1 P1 Yb C49 -65.74(17) . . . . ?
C1 P1 Yb C49 -156.79(17) . . . . ?
C7 P1 Yb C49 19.9(2) . . . . ?
N1 P1 Yb C50 -60.00(11) . . . . ?
C1 P1 Yb C50 -151.05(13) . . . . ?
C7 P1 Yb C50 25.59(15) . . . . ?
N1 P1 Yb P3 89.83(9) . . . . ?
C1 P1 Yb P3 -1.22(11) . . . . ?
C7 P1 Yb P3 175.42(13) . . . . ?
